data_2211129
loop_
_publ_author_name
'Bin Yu'
'Wang, Xiao-Qing'
'Kou, Hui-Zhong'
'Shen, Guang-Qiu'
'Shen, De-Zhong'

_publ_section_title
Poly[[diaquasamarium(III)]-\m~3~-(biphenyl-4,4'-dicarboxylato)-\m~3~-(4'-carboxylbiphenyl-4-carboxylato)]
_journal_coeditor_code NG2106
_journal_issue 11
_journal_name_full 'Acta Crystallographica Section E'
_journal_page_first m3078
_journal_page_last m3079
_journal_paper_doi 10.1107/S1600536806043340
_journal_volume 62
_journal_year 2006
_chemical_formula_iupac '[Sm (C14 H8 O4) (C14 H9 O4) (H2 O)2]'
_chemical_formula_moiety 'C28 H21 O10 Sm'
_chemical_formula_sum 'C28 H21 O10 Sm'
_chemical_formula_weight 667.80
_chemical_name_systematic
;
Poly[[diaquasamarium(III)]-\m~3~-biphenyl-4,4'-dicarboxylato-
\m~3~-4'-carboxylbiphenyl-4-carboxylato]
;
_space_group_IT_number 60
_symmetry_cell_setting orthorhombic
_symmetry_space_group_name_Hall '-P 2n 2ab'
_symmetry_space_group_name_H-M 'P b c n'
_atom_sites_solution_hydrogens geom
_atom_sites_solution_primary direct
_atom_sites_solution_secondary difmap
_audit_creation_method SHELXL-97
_cell_angle_alpha 90.00
_cell_angle_beta 90.00
_cell_angle_gamma 90.00
_cell_formula_units_Z 4
_cell_length_a 27.665(2)
_cell_length_b 8.6510(14)
_cell_length_c 9.9345(15)
_cell_measurement_reflns_used 6997
_cell_measurement_temperature 298(2)
_cell_measurement_theta_max 28.32
_cell_measurement_theta_min 2.467
_cell_volume 2377.6(6)
_computing_cell_refinement 'SAINT (Siemens, 1996)'
_computing_data_collection 'SMART (Siemens, 1996)'
_computing_data_reduction SAINT
_computing_molecular_graphics 'SHELXTL (Sheldrick, 1997b)'
_computing_publication_material SHELXTL
_computing_structure_refinement 'SHELXL97 (Sheldrick, 1997a)'
_computing_structure_solution 'SHELXS97 (Sheldrick, 1997a)'
_diffrn_ambient_temperature 298(2)
_diffrn_detector_area_resol_mean none
_diffrn_measured_fraction_theta_full 0.968
_diffrn_measured_fraction_theta_max 0.968
_diffrn_measurement_device_type 'Siemens SMART CCD area-detector'
_diffrn_measurement_method '\f and \w'
_diffrn_radiation_monochromator graphite
_diffrn_radiation_source 'fine-focus sealed tube'
_diffrn_radiation_type MoK\a
_diffrn_radiation_wavelength 0.71073
_diffrn_reflns_av_R_equivalents 0.0284
_diffrn_reflns_av_sigmaI/netI 0.0231
_diffrn_reflns_limit_h_max 36
_diffrn_reflns_limit_h_min -19
_diffrn_reflns_limit_k_max 11
_diffrn_reflns_limit_k_min -11
_diffrn_reflns_limit_l_max 12
_diffrn_reflns_limit_l_min -13
_diffrn_reflns_number 14000
_diffrn_reflns_theta_full 28.34
_diffrn_reflns_theta_max 28.34
_diffrn_reflns_theta_min 1.47
_diffrn_standards_decay_% 0
_diffrn_standards_interval_count 0
_diffrn_standards_number 0
_exptl_absorpt_coefficient_mu 2.534
_exptl_absorpt_correction_T_max 0.531
_exptl_absorpt_correction_T_min 0.497
_exptl_absorpt_correction_type multi-scan
_exptl_absorpt_process_details '(SADABS; Sheldrick, 1996)'
_exptl_crystal_colour yellow
_exptl_crystal_density_diffrn 1.866
_exptl_crystal_density_method 'not measured'
_exptl_crystal_description prism
_exptl_crystal_F_000 1324
_exptl_crystal_size_max 0.28
_exptl_crystal_size_mid 0.26
_exptl_crystal_size_min 0.25
_refine_diff_density_max 0.456
_refine_diff_density_min -0.829
_refine_ls_extinction_coef none
_refine_ls_extinction_method none
_refine_ls_goodness_of_fit_ref 1.116
_refine_ls_hydrogen_treatment mixed
_refine_ls_matrix_type full
_refine_ls_number_parameters 189
_refine_ls_number_reflns 2880
_refine_ls_number_restraints 4
_refine_ls_restrained_S_all 1.115
_refine_ls_R_factor_all 0.0438
_refine_ls_R_factor_gt 0.0341
_refine_ls_shift/su_max 0.000
_refine_ls_shift/su_mean 0.000
_refine_ls_structure_factor_coef Fsqd
_refine_ls_weighting_details 'calc w=1/[\s^2^(Fo^2^)+(0.0312P)^2^+9.0839P] where P=(Fo^2^+2Fc^2^)/3'
_refine_ls_weighting_scheme calc
_refine_ls_wR_factor_gt 0.0776
_refine_ls_wR_factor_ref 0.0828
_reflns_number_gt 2392
_reflns_number_total 2880
_reflns_threshold_expression I>2\s(I)
_cod_data_source_file ng2106.cif
_cod_data_source_block I
_cod_database_code 2211129
_cod_database_fobs_code 2211129

loop_
_symmetry_equiv_pos_as_xyz
'x, y, z'
'-x+1/2, -y+1/2, z+1/2'
'x+1/2, -y+1/2, -z'
'-x, y, -z+1/2'
'-x, -y, -z'
'x-1/2, y-1/2, -z-1/2'
'-x-1/2, y-1/2, z'
'x, -y, z-1/2'

loop_
_atom_site_type_symbol
_atom_site_label
_atom_site_fract_x
_atom_site_fract_y
_atom_site_fract_z
_atom_site_U_iso_or_equiv
_atom_site_adp_type
_atom_site_calc_flag
_atom_site_refinement_flags
_atom_site_occupancy
_atom_site_disorder_assembly
_atom_site_disorder_group
Sm Sm1 0.5000 0.44555(3) 0.2500 0.01461(9) Uani d S 1 . .
O O1 0.56528(9) 0.3577(3) 0.3855(3) 0.0218(6) Uani d . 1 . .
O O2 0.55228(10) 0.4545(3) 0.5885(3) 0.0233(6) Uani d . 1 . .
O O3 0.96490(10) 0.2827(3) 0.6297(3) 0.0210(6) Uani d . 1 . .
O O4 0.95630(10) 0.5115(4) 0.7284(4) 0.0339(8) Uani d D 1 . .
H H4O 0.9836(14) 0.498(11) 0.766(8) 0.02(2) Uiso d PD 0.50 A -1
O O1W 0.45959(12) 0.6833(3) 0.1515(3) 0.0276(7) Uani d D 1 . .
H H1W 0.463(2) 0.707(6) 0.0695(18) 0.06(2) Uiso d D 1 . .
H H2W 0.452(2) 0.763(4) 0.196(4) 0.07(2) Uiso d D 1 . .
C C1 0.57921(13) 0.3940(4) 0.5015(4) 0.0146(7) Uani d . 1 . .
C C2 0.63187(12) 0.3711(4) 0.5352(4) 0.0158(7) Uani d . 1 . .
C C3 0.66351(13) 0.3173(5) 0.4364(4) 0.0209(8) Uani d . 1 . .
H H3 0.6514 0.2839 0.3540 0.025 Uiso calc R 1 . .
C C4 0.71273(13) 0.3135(5) 0.4605(4) 0.0207(8) Uani d . 1 . .
H H4 0.7334 0.2754 0.3945 0.025 Uiso calc R 1 . .
C C5 0.73209(13) 0.3660(4) 0.5825(4) 0.0181(7) Uani d . 1 . .
C C6 0.69946(14) 0.4131(5) 0.6829(4) 0.0212(8) Uani d . 1 . .
H H6 0.7112 0.4431 0.7667 0.025 Uiso calc R 1 . .
C C7 0.65012(14) 0.4156(5) 0.6592(4) 0.0202(8) Uani d . 1 . .
H H7 0.6291 0.4474 0.7268 0.024 Uiso calc R 1 . .
C C8 0.93949(14) 0.3936(4) 0.6669(4) 0.0188(8) Uani d . 1 . .
C C9 0.88602(13) 0.3935(5) 0.6409(4) 0.0196(8) Uani d . 1 . .
C C10 0.85532(14) 0.4984(5) 0.7043(4) 0.0232(8) Uani d . 1 . .
H H10 0.8681 0.5750 0.7594 0.028 Uiso calc R 1 . .
C C11 0.80581(14) 0.4888(5) 0.6854(5) 0.0246(9) Uani d . 1 . .
H H11 0.7857 0.5594 0.7284 0.030 Uiso calc R 1 . .
C C12 0.78563(13) 0.3757(4) 0.6036(4) 0.0181(7) Uani d . 1 . .
C C13 0.81660(14) 0.2724(5) 0.5387(4) 0.0235(8) Uani d . 1 . .
H H13 0.8039 0.1974 0.4818 0.028 Uiso calc R 1 . .
C C14 0.86624(14) 0.2806(5) 0.5582(4) 0.0225(8) Uani d . 1 . .
H H14 0.8864 0.2098 0.5156 0.027 Uiso calc R 1 . .

loop_
_atom_site_aniso_label
_atom_site_aniso_U_11
_atom_site_aniso_U_22
_atom_site_aniso_U_33
_atom_site_aniso_U_12
_atom_site_aniso_U_13
_atom_site_aniso_U_23
Sm1 0.00953(13) 0.01897(13) 0.01533(13) 0.000 -0.00177(11) 0.000
O1 0.0124(12) 0.0300(15) 0.0228(14) 0.0036(11) -0.0062(11) -0.0022(12)
O2 0.0088(12) 0.0352(16) 0.0259(15) 0.0037(11) 0.0023(11) -0.0025(12)
O3 0.0138(12) 0.0255(14) 0.0238(14) 0.0043(11) -0.0007(11) -0.0007(11)
O4 0.0147(13) 0.0272(15) 0.060(2) 0.0029(12) -0.0123(14) -0.0133(15)
O1W 0.0329(17) 0.0266(15) 0.0234(15) 0.0081(14) -0.0036(13) 0.0021(13)
C1 0.0080(16) 0.0174(16) 0.0185(18) 0.0008(13) 0.0015(13) 0.0022(14)
C2 0.0079(16) 0.0211(18) 0.0185(17) 0.0008(14) -0.0017(14) 0.0002(14)
C3 0.0143(18) 0.031(2) 0.0176(18) 0.0009(16) -0.0051(14) -0.0040(16)
C4 0.0138(17) 0.032(2) 0.0165(17) 0.0040(16) 0.0013(15) -0.0027(16)
C5 0.0091(16) 0.0234(19) 0.0219(18) -0.0016(14) -0.0022(14) 0.0037(15)
C6 0.0139(18) 0.033(2) 0.0163(19) -0.0011(16) -0.0047(15) -0.0032(16)
C7 0.0100(17) 0.032(2) 0.0191(18) 0.0005(15) 0.0011(14) -0.0009(16)
C8 0.0136(17) 0.0198(18) 0.0229(19) -0.0001(15) -0.0019(15) 0.0019(15)
C9 0.0101(17) 0.0210(18) 0.028(2) 0.0017(14) -0.0017(15) 0.0045(16)
C10 0.0152(18) 0.0199(18) 0.035(2) 0.0007(16) -0.0043(16) -0.0060(17)
C11 0.0121(17) 0.026(2) 0.036(2) 0.0060(16) -0.0033(17) -0.0073(18)
C12 0.0120(17) 0.0203(18) 0.0219(18) 0.0011(14) -0.0023(14) 0.0020(15)
C13 0.0152(18) 0.029(2) 0.027(2) 0.0008(16) -0.0026(16) -0.0072(17)
C14 0.0128(18) 0.027(2) 0.028(2) 0.0044(15) -0.0008(15) -0.0033(16)

loop_
_atom_type_symbol
_atom_type_description
_atom_type_scat_dispersion_real
_atom_type_scat_dispersion_imag
_atom_type_scat_source
C C 0.0033 0.0016 'International Tables Vol C Tables 4.2.6.8 and 6.1.1.4'
H H 0.0000 0.0000 'International Tables Vol C Tables 4.2.6.8 and 6.1.1.4'
O O 0.0106 0.0060 'International Tables Vol C Tables 4.2.6.8 and 6.1.1.4'
Sm Sm -0.1638 3.4418 'International Tables Vol C Tables 4.2.6.8 and 6.1.1.4'

loop_
_geom_angle_atom_site_label_1
_geom_angle_atom_site_label_2
_geom_angle_atom_site_label_3
_geom_angle_site_symmetry_1
_geom_angle_site_symmetry_3
_geom_angle
O2 Sm1 O2 8_565 5_666 136.36(14)
O2 Sm1 O1 8_565 . 92.13(10)
O2 Sm1 O1 5_666 . 101.56(10)
O2 Sm1 O1 8_565 4_655 101.56(10)
O2 Sm1 O1 5_666 4_655 92.13(10)
O1 Sm1 O1 . 4_655 142.72(14)
O2 Sm1 O3 8_565 2_654 73.91(10)
O2 Sm1 O3 5_666 2_654 149.69(10)
O1 Sm1 O3 . 2_654 73.97(9)
O1 Sm1 O3 4_655 2_654 76.83(9)
O2 Sm1 O3 8_565 3_456 149.69(9)
O2 Sm1 O3 5_666 3_456 73.91(10)
O1 Sm1 O3 . 3_456 76.83(9)
O1 Sm1 O3 4_655 3_456 73.97(9)
O3 Sm1 O3 2_654 3_456 75.91(13)
O2 Sm1 O1W 8_565 4_655 71.98(10)
O2 Sm1 O1W 5_666 4_655 72.95(10)
O1 Sm1 O1W . 4_655 72.90(10)
O1 Sm1 O1W 4_655 4_655 144.31(10)
O3 Sm1 O1W 2_654 4_655 130.72(10)
O3 Sm1 O1W 3_456 4_655 128.75(9)
O2 Sm1 O1W 8_565 . 72.95(10)
O2 Sm1 O1W 5_666 . 71.98(10)
O1 Sm1 O1W . . 144.31(10)
O1 Sm1 O1W 4_655 . 72.90(10)
O3 Sm1 O1W 2_654 . 128.75(9)
O3 Sm1 O1W 3_456 . 130.72(10)
O1W Sm1 O1W 4_655 . 71.69(15)
C1 O1 Sm1 . . 132.3(2)
C1 O2 Sm1 . 5_666 177.0(3)
C8 O3 Sm1 . 2_655 133.2(2)
C8 O4 H4O . . 115(6)
Sm1 O1W H1W . . 121(4)
Sm1 O1W H2W . . 125(4)
H1W O1W H2W . . 110.2(18)
O2 C1 O1 . . 123.7(3)
O2 C1 C2 . . 118.4(3)
O1 C1 C2 . . 117.9(3)
C7 C2 C3 . . 119.3(3)
C7 C2 C1 . . 120.8(3)
C3 C2 C1 . . 119.6(3)
C4 C3 C2 . . 120.3(3)
C4 C3 H3 . . 119.9
C2 C3 H3 . . 119.9
C3 C4 C5 . . 121.2(3)
C3 C4 H4 . . 119.4
C5 C4 H4 . . 119.4
C4 C5 C6 . . 117.6(3)
C4 C5 C12 . . 121.2(3)
C6 C5 C12 . . 121.3(3)
C7 C6 C5 . . 121.1(4)
C7 C6 H6 . . 119.5
C5 C6 H6 . . 119.5
C6 C7 C2 . . 120.4(4)
C6 C7 H7 . . 119.8
C2 C7 H7 . . 119.8
O3 C8 O4 . . 123.5(3)
O3 C8 C9 . . 120.3(3)
O4 C8 C9 . . 116.2(3)
C14 C9 C10 . . 119.0(4)
C14 C9 C8 . . 119.4(4)
C10 C9 C8 . . 121.5(4)
C11 C10 C9 . . 120.2(4)
C11 C10 H10 . . 119.9
C9 C10 H10 . . 119.9
C10 C11 C12 . . 121.2(4)
C10 C11 H11 . . 119.4
C12 C11 H11 . . 119.4
C11 C12 C13 . . 118.3(3)
C11 C12 C5 . . 121.2(3)
C13 C12 C5 . . 120.4(3)
C14 C13 C12 . . 120.7(4)
C14 C13 H13 . . 119.7
C12 C13 H13 . . 119.7
C13 C14 C9 . . 120.5(4)
C13 C14 H14 . . 119.7
C9 C14 H14 . . 119.7

loop_
_geom_bond_atom_site_label_1
_geom_bond_atom_site_label_2
_geom_bond_site_symmetry_2
_geom_bond_distance
_geom_bond_publ_flag
Sm1 O2 8_565 2.327(3) ?
Sm1 O2 5_666 2.327(3) yes
Sm1 O1 . 2.377(3) yes
Sm1 O1 4_655 2.377(3) ?
Sm1 O3 2_654 2.504(3) yes
Sm1 O3 3_456 2.504(3) ?
Sm1 O1W 4_655 2.537(3) yes
Sm1 O1W . 2.537(3) ?
O1 C1 . 1.255(4) ?
O2 C1 . 1.255(4) ?
O2 Sm1 5_666 2.327(3) ?
O3 C8 . 1.246(5) ?
O3 Sm1 2_655 2.504(3) ?
O4 C8 . 1.277(5) ?
O4 H4O . 0.850(10) ?
O1W H1W . 0.846(10) ?
O1W H2W . 0.848(10) ?
C1 C2 . 1.508(5) ?
C2 C7 . 1.385(5) ?
C2 C3 . 1.395(5) ?
C3 C4 . 1.383(5) ?
C3 H3 . 0.9300 ?
C4 C5 . 1.400(5) ?
C4 H4 . 0.9300 ?
C5 C6 . 1.406(5) ?
C5 C12 . 1.499(5) ?
C6 C7 . 1.385(5) ?
C6 H6 . 0.9300 ?
C7 H7 . 0.9300 ?
C8 C9 . 1.501(5) ?
C9 C14 . 1.389(6) ?
C9 C10 . 1.393(6) ?
C10 C11 . 1.385(5) ?
C10 H10 . 0.9300 ?
C11 C12 . 1.389(6) ?
C11 H11 . 0.9300 ?
C12 C13 . 1.395(5) ?
C13 C14 . 1.389(5) ?
C13 H13 . 0.9300 ?
C14 H14 . 0.9300 ?

loop_
_geom_hbond_atom_site_label_D
_geom_hbond_atom_site_label_H
_geom_hbond_atom_site_label_A
_geom_hbond_site_symmetry_A
_geom_hbond_distance_DH
_geom_hbond_distance_HA
_geom_hbond_distance_DA
_geom_hbond_angle_DHA
O4 H4O O4 4_756 0.850(10) 1.67(4) 2.455(6) 153(8)
O4 H4O O3 4_756 0.850(10) 2.56(6) 3.265(4) 140(8)
O1W H1W O3 6_566 0.846(10) 2.085(14) 2.927(4) 173(5)
O1W H2W O4 3_466 0.848(10) 2.10(3) 2.898(4) 158(6)

loop_
_geom_torsion_atom_site_label_1
_geom_torsion_atom_site_label_2
_geom_torsion_atom_site_label_3
_geom_torsion_atom_site_label_4
_geom_torsion_site_symmetry_1
_geom_torsion
O2 Sm1 O1 C1 8_565 116.0(3)
O2 Sm1 O1 C1 5_666 -22.3(3)
O1 Sm1 O1 C1 4_655 -131.6(3)
O3 Sm1 O1 C1 2_654 -171.4(3)
O3 Sm1 O1 C1 3_456 -92.5(3)
O1W Sm1 O1 C1 4_655 45.6(3)
O1W Sm1 O1 C1 . 52.9(4)
Sm1 O2 C1 O1 5_666 66(5)
Sm1 O2 C1 C2 5_666 -117(5)
Sm1 O1 C1 O2 . 22.8(6)
Sm1 O1 C1 C2 . -153.9(3)
O2 C1 C2 C7 . 0.0(5)
O1 C1 C2 C7 . 176.9(4)
O2 C1 C2 C3 . -174.2(4)
O1 C1 C2 C3 . 2.7(5)
C7 C2 C3 C4 . -2.2(6)
C1 C2 C3 C4 . 172.1(4)
C2 C3 C4 C5 . -1.3(6)
C3 C4 C5 C6 . 4.1(6)
C3 C4 C5 C12 . -174.2(4)
C4 C5 C6 C7 . -3.5(6)
C12 C5 C6 C7 . 174.8(4)
C5 C6 C7 C2 . 0.2(6)
C3 C2 C7 C6 . 2.8(6)
C1 C2 C7 C6 . -171.5(4)
Sm1 O3 C8 O4 2_655 78.8(5)
Sm1 O3 C8 C9 2_655 -100.8(4)
O3 C8 C9 C14 . -9.4(6)
O4 C8 C9 C14 . 170.9(4)
O3 C8 C9 C10 . 166.6(4)
O4 C8 C9 C10 . -13.0(6)
C14 C9 C10 C11 . 0.5(6)
C8 C9 C10 C11 . -175.6(4)
C9 C10 C11 C12 . -0.1(7)
C10 C11 C12 C13 . -0.9(6)
C10 C11 C12 C5 . -179.6(4)
C4 C5 C12 C11 . 147.9(4)
C6 C5 C12 C11 . -30.4(6)
C4 C5 C12 C13 . -30.7(6)
C6 C5 C12 C13 . 151.0(4)
C11 C12 C13 C14 . 1.5(6)
C5 C12 C13 C14 . -179.8(4)
C12 C13 C14 C9 . -1.2(6)
C10 C9 C14 C13 . 0.1(6)
C8 C9 C14 C13 . 176.3(4)
